data_7227861
loop_
_publ_author_name
'Deng, Shulin'
'Zeng, Delong'
'Luo, Yi'
'Zhao, Jianfu'
'Li, Xiaoling'
'Zhao, Zhennan'
'Chen, Tianfeng'

_publ_section_title
;
 Enhancement of cell uptake and antitumor activity of selenadiazole
 derivatives through interaction and delivery by serum albumin
;
_journal_issue 27
_journal_name_full 'RSC Adv.'
_journal_page_first 16721
_journal_paper_doi 10.1039/C6RA28801D
_journal_volume 7
_journal_year 2017
_chemical_formula_moiety 'C10 H10 N2 O2 Se'
_chemical_formula_sum 'C10 H10 N2 O2 Se'
_chemical_formula_weight 269.16
_space_group_crystal_system monoclinic
_space_group_IT_number 14
_space_group_name_Hall '-P 2yn'
_space_group_name_H-M_alt 'P 1 21/n 1'
_symmetry_space_group_name_Hall '-P 2yn'
_symmetry_space_group_name_H-M 'P 1 21/n 1'
_atom_sites_solution_hydrogens geom
_audit_creation_date 2016-11-02
_audit_creation_method
;
Olex2 1.2
(compiled 2014.09.19 svn.r3010 for OlexSys, GUI svn.r4874)
;
_audit_update_record
;
2016-11-11 deposited with the CCDC.
2017-03-02 downloaded from the CCDC.
;
_cell_angle_alpha 90
_cell_angle_beta 112.119(5)
_cell_angle_gamma 90
_cell_formula_units_Z 8
_cell_length_a 21.9362(9)
_cell_length_b 4.53698(16)
_cell_length_c 23.8161(11)
_cell_measurement_reflns_used 2127
_cell_measurement_temperature 293(2)
_cell_measurement_theta_max 62.6698
_cell_measurement_theta_min 3.4646
_cell_volume 2195.83(17)
_computing_cell_refinement
;
CrysAlisPro, Agilent Technologies,
Version 1.171.35.15 (release 03-08-2011 CrysAlis171 .NET)
(compiled Aug  3 2011,13:03:54)
;
_computing_data_collection
;
CrysAlisPro, Agilent Technologies,
Version 1.171.35.15 (release 03-08-2011 CrysAlis171 .NET)
(compiled Aug  3 2011,13:03:54)
;
_computing_data_reduction
;
CrysAlisPro, Agilent Technologies,
Version 1.171.35.15 (release 03-08-2011 CrysAlis171 .NET)
(compiled Aug  3 2011,13:03:54)
;
_computing_molecular_graphics 'Olex2 (Dolomanov et al., 2009)'
_computing_publication_material 'Olex2 (Dolomanov et al., 2009)'
_computing_structure_refinement 'ShelXL (Sheldrick, 2008)'
_diffrn_ambient_temperature 293(2)
_diffrn_detector_area_resol_mean 16.0288
_diffrn_measured_fraction_theta_full 0.984
_diffrn_measured_fraction_theta_max 0.984
_diffrn_measurement_details
;
#__ type_ start__ end____ width___ exp.time_
  1 omega  -83.00  -53.00   1.0000    3.0000
omega____ theta____ kappa____ phi______ frames
    -      -32.9934  178.0000   60.0000 30

#__ type_ start__ end____ width___ exp.time_
  2 omega   14.00  102.00   1.0000    3.0000
omega____ theta____ kappa____ phi______ frames
    -       32.9934   57.0000    0.0000 88

#__ type_ start__ end____ width___ exp.time_
  3 omega   49.00  110.00   1.0000    3.0000
omega____ theta____ kappa____ phi______ frames
    -       32.9934 -178.0000  -30.0000 61

#__ type_ start__ end____ width___ exp.time_
  4 omega   35.00   91.00   1.0000    3.0000
omega____ theta____ kappa____ phi______ frames
    -       32.9934  178.0000 -180.0000 56

#__ type_ start__ end____ width___ exp.time_
  5 omega   29.00   56.00   1.0000    7.0000
omega____ theta____ kappa____ phi______ frames
    -       90.5000  -30.0000  120.0000 27

#__ type_ start__ end____ width___ exp.time_
  6 omega   34.00  112.00   1.0000    7.0000
omega____ theta____ kappa____ phi______ frames
    -       90.5000  -61.0000   60.0000 78

#__ type_ start__ end____ width___ exp.time_
  7 omega   67.00  157.00   1.0000    7.0000
omega____ theta____ kappa____ phi______ frames
    -       90.5000   45.0000  150.0000 90

#__ type_ start__ end____ width___ exp.time_
  8 omega   37.00  102.00   1.0000    7.0000
omega____ theta____ kappa____ phi______ frames
    -       90.5000   15.0000    0.0000 65

#__ type_ start__ end____ width___ exp.time_
  9 omega   24.00   63.00   1.0000    7.0000
omega____ theta____ kappa____ phi______ frames
    -       90.5000  -30.0000 -120.0000 39

#__ type_ start__ end____ width___ exp.time_
 10 omega  139.00  164.00   1.0000    7.0000
omega____ theta____ kappa____ phi______ frames
    -       90.5000   15.0000    0.0000 25

#__ type_ start__ end____ width___ exp.time_
 11 omega   21.00   66.00   1.0000    7.0000
omega____ theta____ kappa____ phi______ frames
    -       90.5000  -45.0000    0.0000 45

#__ type_ start__ end____ width___ exp.time_
 12 omega   68.00  110.00   1.0000    7.0000
omega____ theta____ kappa____ phi______ frames
    -       90.5000   45.0000  -90.0000 42

#__ type_ start__ end____ width___ exp.time_
 13 omega   28.00   60.00   1.0000    7.0000
omega____ theta____ kappa____ phi______ frames
    -       90.5000  -30.0000   30.0000 32

#__ type_ start__ end____ width___ exp.time_
 14 omega   19.00   64.00   1.0000    7.0000
omega____ theta____ kappa____ phi______ frames
    -       90.5000  -94.0000   30.0000 45
;
_diffrn_measurement_device_type 'Xcalibur, Sapphire3, Gemini ultra'
_diffrn_measurement_method '\w scans'
_diffrn_orient_matrix_UB_11 -0.0472722000
_diffrn_orient_matrix_UB_12 0.0784249000
_diffrn_orient_matrix_UB_13 -0.0647133000
_diffrn_orient_matrix_UB_21 -0.0440097000
_diffrn_orient_matrix_UB_22 -0.2638679000
_diffrn_orient_matrix_UB_23 0.0005657000
_diffrn_orient_matrix_UB_31 -0.0396239000
_diffrn_orient_matrix_UB_32 0.1990687000
_diffrn_orient_matrix_UB_33 0.0262453000
_diffrn_radiation_monochromator mirror
_diffrn_radiation_type CuK\a
_diffrn_radiation_wavelength 1.54184
_diffrn_reflns_av_R_equivalents 0.0418
_diffrn_reflns_av_unetI/netI 0.0504
_diffrn_reflns_Laue_measured_fraction_full 0.984
_diffrn_reflns_Laue_measured_fraction_max 0.984
_diffrn_reflns_limit_h_max 21
_diffrn_reflns_limit_h_min -24
_diffrn_reflns_limit_k_max 5
_diffrn_reflns_limit_k_min -5
_diffrn_reflns_limit_l_max 27
_diffrn_reflns_limit_l_min -25
_diffrn_reflns_number 6476
_diffrn_reflns_point_group_measured_fraction_full 0.984
_diffrn_reflns_point_group_measured_fraction_max 0.984
_diffrn_reflns_theta_full 62.762
_diffrn_reflns_theta_max 62.762
_diffrn_reflns_theta_min 3.468
_diffrn_source 'Enhance Ultra (Cu) X-ray Source'
_exptl_absorpt_coefficient_mu 4.503
_exptl_absorpt_correction_T_max 1.00000
_exptl_absorpt_correction_T_min 0.48607
_exptl_absorpt_correction_type multi-scan
_exptl_absorpt_process_details
;
CrysAlisPro, Agilent Technologies,
Version 1.171.35.15 (release 03-08-2011 CrysAlis171 .NET)
(compiled Aug  3 2011,13:03:54)
Empirical absorption correction using spherical harmonics,
 implemented in SCALE3 ABSPACK scaling algorithm.
;
_exptl_crystal_colour yellow
_exptl_crystal_density_diffrn 1.628
_exptl_crystal_description acicular
_exptl_crystal_F_000 1072
_exptl_crystal_size_max 0.5
_exptl_crystal_size_mid 0.3
_exptl_crystal_size_min 0.1
_refine_diff_density_max 0.899
_refine_diff_density_min -0.515
_refine_diff_density_rms 0.113
_refine_ls_extinction_method none
_refine_ls_goodness_of_fit_ref 1.094
_refine_ls_hydrogen_treatment constr
_refine_ls_matrix_type full
_refine_ls_number_parameters 268
_refine_ls_number_reflns 3471
_refine_ls_number_restraints 2
_refine_ls_restrained_S_all 1.124
_refine_ls_R_factor_all 0.0667
_refine_ls_R_factor_gt 0.0551
_refine_ls_shift/su_max 0.000
_refine_ls_shift/su_mean 0.000
_refine_ls_structure_factor_coef Fsqd
_refine_ls_weighting_details 'w=1/[\s^2^(Fo^2^)+(0.0895P)^2^+0.3005P] where P=(Fo^2^+2Fc^2^)/3'
_refine_ls_weighting_scheme calc
_refine_ls_wR_factor_gt 0.1435
_refine_ls_wR_factor_ref 0.1594
_reflns_Friedel_coverage 0.000
_reflns_number_gt 2859
_reflns_number_total 3471
_reflns_threshold_expression 'I > 2\s(I)'
_cod_data_source_file c6ra28801d2.cif
_cod_data_source_block PBS
_cod_depositor_comments
;

2017-11-15
Z value and formula fixed to values more according to usual
chemical conventions.                 miguel
;
_cod_original_formula_sum 'C20 H20 N4 O4 Se2'
_cod_original_formula_weight 538.32
_cod_original_formula_moiety 'C10 H7 N2 O2 Se, C10 H10 N2 O2 Se'
_cod_original_formula_units_Z 4
_cod_original_cell_volume 2195.84(18)
_cod_database_code 7227861
_shelx_space_group_comment
;
The symmetry employed for this shelxl refinement is uniquely defined
by the following loop, which should always be used as a source of
symmetry information in preference to the above space-group names.
They are only intended as comments.
;
_exptl_absorpt_special_details acicular
_reflns_odcompleteness_completeness 99.84
_reflns_odcompleteness_iscentric 1
_reflns_odcompleteness_theta 61.08
_olex2_refinement_description
;
1. Fixed Uiso
 At 1.2 times of:
  All C(H) groups, All C(H,H) groups
 At 1.5 times of:
  All C(H,H,H) groups
2. Restrained distances
 C13-C12 \\sim C8_$1-C9_$1
 with sigma of 0.005
 Se1-N4 \\sim N1-Se2
 with sigma of 0.005
 N4-Se1 \\sim Se2-N1
 with sigma of 0.005
3.a Secondary CH2 refined with riding coordinates:
 C8(H8a,H8b), C9(H9a,H9b), C12(H12a,H12b), C13(H13a,H13b)
3.b Aromatic/amide H refined with riding coordinates:
 C16(H16), C17(H17), C20(H20)
3.c Idealised Me refined as rotating group:
 C10(H10a,H10b,H10c), C11(H11a,H11b,H11c)
;
_shelx_shelxl_version_number 2016/4
_olex2_submission_special_instructions 'No special instructions were received'

loop_
_space_group_symop_operation_xyz
'x, y, z'
'-x+1/2, y+1/2, -z+1/2'
'-x, -y, -z'
'x-1/2, -y-1/2, z-1/2'

loop_
_atom_site_label
_atom_site_type_symbol
_atom_site_fract_x
_atom_site_fract_y
_atom_site_fract_z
_atom_site_U_iso_or_equiv
_atom_site_adp_type
_atom_site_occupancy
_atom_site_site_symmetry_order
_atom_site_calc_flag
_atom_site_refinement_flags_posn
C1 C 0.0538(3) -0.8624(13) 0.1636(2) 0.0500(12) Uani 1 1 d .
C2 C 0.0010(3) -1.0191(12) 0.1192(2) 0.0494(12) Uani 1 1 d .
C3 C -0.0407(3) -1.2005(14) 0.1376(3) 0.0598(15) Uani 1 1 d .
C4 C -0.0295(3) -1.2180(14) 0.1977(3) 0.0612(15) Uani 1 1 d .
C5 C 0.0240(3) -1.0593(17) 0.2423(3) 0.0663(16) Uani 1 1 d .
C6 C 0.0647(3) -0.8902(17) 0.2266(3) 0.0658(16) Uani 1 1 d .
C7 C -0.0720(3) -1.3936(17) 0.2211(3) 0.0713(17) Uani 1 1 d .
C8 C -0.1682(4) -1.675(2) 0.1958(4) 0.102(3) Uani 1 1 d .
H8A H -0.148175 -1.842986 0.221295 0.122 Uiso 1 1 calc R
H8B H -0.184348 -1.540964 0.218778 0.122 Uiso 1 1 calc R
C9 C -0.2208(5) -1.770(3) 0.1432(5) 0.148(5) Uani 1 1 d .
H9A H -0.205156 -1.923708 0.123647 0.177 Uiso 1 1 calc R
H9B H -0.235512 -1.606190 0.115122 0.177 Uiso 1 1 calc R
C10 C -0.2791(5) -1.888(4) 0.1571(6) 0.168(6) Uani 1 1 d .
H10A H -0.264525 -2.046110 0.185785 0.253 Uiso 1 1 calc GR
H10B H -0.312493 -1.958628 0.120367 0.253 Uiso 1 1 calc GR
H10C H -0.296813 -1.732334 0.173715 0.253 Uiso 1 1 calc GR
C11 C 0.5558(4) 0.760(2) 0.0879(5) 0.095(3) Uani 1 1 d .
H11A H 0.540465 0.910639 0.057541 0.142 Uiso 1 1 calc GR
H11B H 0.585694 0.632116 0.078531 0.142 Uiso 1 1 calc GR
H11C H 0.578143 0.848560 0.126816 0.142 Uiso 1 1 calc GR
C12 C 0.4978(4) 0.5814(18) 0.0889(4) 0.086(2) Uani 1 1 d .
H12A H 0.482794 0.452803 0.053808 0.104 Uiso 1 1 calc R
H12B H 0.512484 0.457559 0.124752 0.104 Uiso 1 1 calc R
C13 C 0.4437(4) 0.7539(17) 0.0889(4) 0.087(2) Uani 1 1 d .
H13A H 0.425270 0.861943 0.051122 0.104 Uiso 1 1 calc R
H13B H 0.458820 0.895817 0.121794 0.104 Uiso 1 1 calc R
C14 C 0.3462(3) 0.4596(15) 0.0468(3) 0.0682(16) Uani 1 1 d .
C15 C 0.2995(3) 0.2595(13) 0.0617(3) 0.0562(14) Uani 1 1 d .
C16 C 0.2453(3) 0.1413(16) 0.0131(3) 0.0674(17) Uani 1 1 d .
H16 H 0.239900 0.191656 -0.026379 0.081 Uiso 1 1 calc R
C17 C 0.2013(3) -0.0418(16) 0.0219(3) 0.0675(16) Uani 1 1 d .
H17 H 0.165444 -0.112192 -0.010779 0.081 Uiso 1 1 calc R
C18 C 0.2109(3) -0.1262(13) 0.0831(2) 0.0503(12) Uani 1 1 d .
C19 C 0.2655(2) -0.0131(11) 0.1313(2) 0.0457(11) Uani 1 1 d .
C20 C 0.3104(3) 0.1863(14) 0.1198(3) 0.0553(14) Uani 1 1 d .
H20 H 0.346212 0.263405 0.151556 0.066 Uiso 1 1 calc R
N2 N -0.0048(2) -0.9875(12) 0.0620(2) 0.0597(12) Uani 1 1 d .
N3 N 0.2716(2) -0.0932(11) 0.1868(2) 0.0579(12) Uani 1 1 d .
N4 N 0.1699(2) -0.3146(10) 0.0979(2) 0.0544(11) Uani 1 1 d .
O1 O -0.0655(3) -1.4088(17) 0.2727(3) 0.111(2) Uani 1 1 d .
O2 O -0.1200(2) -1.5270(13) 0.1773(2) 0.0877(15) Uani 1 1 d .
O3 O 0.3929(2) 0.5672(11) 0.0962(2) 0.0780(13) Uani 1 1 d .
O4 O 0.3408(3) 0.5112(15) -0.0041(3) 0.0982(17) Uani 1 1 d .
Se1 Se 0.05849(3) -0.73816(15) 0.06195(3) 0.0569(2) Uani 1 1 d .
Se2 Se 0.20414(3) -0.33089(14) 0.17829(2) 0.0540(2) Uani 1 1 d .
N1 N 0.0882(2) -0.7033(10) 0.1415(2) 0.0568(12) Uiso 1 1 d .

loop_
_atom_site_aniso_label
_atom_site_aniso_U_11
_atom_site_aniso_U_22
_atom_site_aniso_U_33
_atom_site_aniso_U_23
_atom_site_aniso_U_13
_atom_site_aniso_U_12
C1 0.055(3) 0.056(3) 0.041(3) 0.005(2) 0.020(2) 0.007(3)
C2 0.052(3) 0.052(3) 0.046(3) 0.004(2) 0.021(2) 0.002(2)
C3 0.061(3) 0.064(4) 0.058(3) 0.007(3) 0.027(3) 0.001(3)
C4 0.062(3) 0.064(4) 0.066(4) 0.014(3) 0.035(3) 0.007(3)
C5 0.068(4) 0.082(4) 0.053(3) 0.004(3) 0.027(3) 0.003(3)
C6 0.070(4) 0.084(4) 0.040(3) 0.000(3) 0.017(3) -0.002(3)
C7 0.069(4) 0.081(5) 0.072(4) 0.014(4) 0.036(3) 0.001(4)
C8 0.088(5) 0.112(7) 0.113(7) 0.032(6) 0.046(5) -0.012(5)
C9 0.110(8) 0.194(13) 0.119(9) 0.041(8) 0.021(7) -0.062(8)
C10 0.097(7) 0.216(16) 0.191(13) 0.043(12) 0.053(8) -0.058(9)
C11 0.082(5) 0.108(6) 0.109(6) -0.020(5) 0.053(5) -0.022(5)
C12 0.083(5) 0.083(5) 0.103(6) 0.000(4) 0.045(4) -0.009(4)
C13 0.083(5) 0.072(5) 0.124(7) 0.004(4) 0.060(5) -0.014(4)
C14 0.072(4) 0.065(4) 0.079(4) 0.006(3) 0.041(4) 0.002(3)
C15 0.057(3) 0.057(3) 0.061(3) 0.002(3) 0.029(3) 0.004(3)
C16 0.075(4) 0.081(4) 0.049(3) 0.006(3) 0.027(3) -0.009(3)
C17 0.075(4) 0.083(4) 0.044(3) 0.005(3) 0.023(3) -0.011(4)
C18 0.055(3) 0.057(3) 0.038(3) 0.000(2) 0.016(2) 0.006(3)
C19 0.050(3) 0.045(3) 0.044(3) 0.000(2) 0.020(2) 0.005(2)
C20 0.048(3) 0.064(4) 0.054(3) -0.002(3) 0.019(3) 0.000(3)
N2 0.065(3) 0.068(3) 0.046(2) -0.001(2) 0.021(2) -0.012(2)
N3 0.065(3) 0.062(3) 0.047(2) -0.005(2) 0.021(2) -0.011(2)
N4 0.049(2) 0.063(3) 0.046(2) -0.002(2) 0.013(2) -0.008(2)
O1 0.129(5) 0.142(6) 0.080(4) 0.018(4) 0.061(4) -0.026(4)
O2 0.080(3) 0.103(4) 0.089(3) 0.022(3) 0.042(3) -0.016(3)
O3 0.070(3) 0.073(3) 0.097(3) 0.006(3) 0.039(3) -0.016(2)
O4 0.101(4) 0.120(5) 0.086(3) 0.023(3) 0.050(3) -0.014(3)
Se1 0.0565(4) 0.0687(4) 0.0449(4) 0.0056(3) 0.0182(3) -0.0057(3)
Se2 0.0584(4) 0.0610(4) 0.0420(3) 0.0039(2) 0.0182(3) -0.0023(3)

loop_
_atom_type_symbol
_atom_type_description
_atom_type_scat_dispersion_real
_atom_type_scat_dispersion_imag
_atom_type_scat_source
C C 0.0181 0.0091 'International Tables Vol C Tables 4.2.6.8 and 6.1.1.4'
H H 0.0000 0.0000 'International Tables Vol C Tables 4.2.6.8 and 6.1.1.4'
N N 0.0311 0.0180 'International Tables Vol C Tables 4.2.6.8 and 6.1.1.4'
O O 0.0492 0.0322 'International Tables Vol C Tables 4.2.6.8 and 6.1.1.4'
Se Se -0.7943 1.1372 'International Tables Vol C Tables 4.2.6.8 and 6.1.1.4'

loop_
_geom_angle_atom_site_label_1
_geom_angle_atom_site_label_2
_geom_angle_atom_site_label_3
_geom_angle
C2 C1 C6 120.0(5)
N1 C1 C2 114.4(5)
N1 C1 C6 125.6(6)
C3 C2 C1 119.9(5)
N2 C2 C1 116.3(5)
N2 C2 C3 123.8(5)
C4 C3 C2 118.4(6)
C3 C4 C5 121.4(6)
C3 C4 C7 122.4(6)
C5 C4 C7 116.2(6)
C6 C5 C4 121.6(5)
C5 C6 C1 118.6(6)
O1 C7 C4 125.0(7)
O1 C7 O2 122.9(7)
O2 C7 C4 112.0(6)
H8A C8 H8B 108.4
C9 C8 H8A 110.0
C9 C8 H8B 110.0
C9 C8 O2 108.4(8)
O2 C8 H8A 110.0
O2 C8 H8B 110.0
C8 C9 H9A 109.1
C8 C9 H9B 109.1
C8 C9 C10 112.6(10)
H9A C9 H9B 107.8
C10 C9 H9A 109.1
C10 C9 H9B 109.1
C9 C10 H10A 109.5
C9 C10 H10B 109.5
C9 C10 H10C 109.5
H10A C10 H10B 109.5
H10A C10 H10C 109.5
H10B C10 H10C 109.5
H11A C11 H11B 109.5
H11A C11 H11C 109.5
H11B C11 H11C 109.5
C12 C11 H11A 109.5
C12 C11 H11B 109.5
C12 C11 H11C 109.5
C11 C12 H12A 108.7
C11 C12 H12B 108.7
H12A C12 H12B 107.6
C13 C12 C11 114.4(7)
C13 C12 H12A 108.7
C13 C12 H12B 108.7
C12 C13 H13A 109.5
C12 C13 H13B 109.5
C12 C13 O3 110.8(6)
H13A C13 H13B 108.1
O3 C13 H13A 109.5
O3 C13 H13B 109.5
O3 C14 C15 112.2(6)
O4 C14 C15 122.7(7)
O4 C14 O3 125.1(6)
C16 C15 C14 118.1(6)
C20 C15 C14 120.9(6)
C20 C15 C16 121.0(6)
C15 C16 H16 118.8
C17 C16 C15 122.4(6)
C17 C16 H16 118.8
C16 C17 H17 120.7
C16 C17 C18 118.6(6)
C18 C17 H17 120.7
C19 C18 C17 119.0(5)
N4 C18 C17 124.1(5)
N4 C18 C19 116.9(5)
C18 C19 C20 120.4(5)
N3 C19 C18 116.7(5)
N3 C19 C20 122.9(5)
C15 C20 C19 118.7(5)
C15 C20 H20 120.7
C19 C20 H20 120.7
C2 N2 Se1 107.1(4)
C19 N3 Se2 106.6(4)
C18 N4 Se2 104.4(3)
C7 O2 C8 115.3(6)
C14 O3 C13 118.4(6)
N1 Se1 N2 91.7(2)
N4 Se2 N3 95.3(2)
C1 N1 Se1 110.5(4)

loop_
_geom_bond_atom_site_label_1
_geom_bond_atom_site_label_2
_geom_bond_distance
C1 C2 1.429(8)
C1 C6 1.434(8)
C1 N1 1.291(7)
C2 C3 1.418(8)
C2 N2 1.328(7)
C3 C4 1.360(9)
C4 C5 1.445(10)
C4 C7 1.486(9)
C5 C6 1.333(10)
C7 O1 1.184(8)
C7 O2 1.318(9)
C8 H8A 0.9700
C8 H8B 0.9700
C8 C9 1.413(10)
C8 O2 1.455(9)
C9 H9A 0.9700
C9 H9B 0.9700
C9 C10 1.533(14)
C10 H10A 0.9600
C10 H10B 0.9600
C10 H10C 0.9600
C11 H11A 0.9600
C11 H11B 0.9600
C11 H11C 0.9600
C11 C12 1.517(11)
C12 H12A 0.9700
C12 H12B 0.9700
C12 C13 1.421(9)
C13 H13A 0.9700
C13 H13B 0.9700
C13 O3 1.461(8)
C14 C15 1.508(9)
C14 O3 1.329(8)
C14 O4 1.196(8)
C15 C16 1.415(9)
C15 C20 1.353(8)
C16 H16 0.9300
C16 C17 1.349(9)
C17 H17 0.9300
C17 C18 1.443(8)
C18 C19 1.407(7)
C18 N4 1.380(7)
C19 C20 1.439(8)
C19 N3 1.326(7)
C20 H20 0.9300
N2 Se1 1.791(5)
N3 Se2 1.780(5)
N4 Se2 1.776(5)
Se1 N1 1.764(5)

loop_
_geom_torsion_atom_site_label_1
_geom_torsion_atom_site_label_2
_geom_torsion_atom_site_label_3
_geom_torsion_atom_site_label_4
_geom_torsion
C1 C2 C3 C4 0.6(9)
C1 C2 N2 Se1 -1.4(6)
C2 C1 C6 C5 -1.3(9)
C2 C1 N1 Se1 -0.9(6)
C2 C3 C4 C5 -0.7(9)
C2 C3 C4 C7 177.7(6)
C2 N2 Se1 N1 0.8(4)
C3 C2 N2 Se1 179.9(5)
C3 C4 C5 C6 -0.3(11)
C3 C4 C7 O1 -177.6(8)
C3 C4 C7 O2 0.5(10)
C4 C5 C6 C1 1.3(10)
C4 C7 O2 C8 -173.1(7)
C5 C4 C7 O1 0.9(11)
C5 C4 C7 O2 179.0(6)
C6 C1 C2 C3 0.4(8)
C6 C1 C2 N2 -178.3(6)
C6 C1 N1 Se1 179.1(5)
C7 C4 C5 C6 -178.8(7)
C9 C8 O2 C7 171.8(9)
C11 C12 C13 O3 -174.2(7)
C12 C13 O3 C14 -89.6(9)
C14 C15 C16 C17 179.4(7)
C14 C15 C20 C19 -178.0(5)
C15 C14 O3 C13 177.1(5)
C15 C16 C17 C18 -1.8(11)
C16 C15 C20 C19 -0.5(9)
C16 C17 C18 C19 0.5(9)
C16 C17 C18 N4 -179.2(6)
C17 C18 C19 C20 0.7(8)
C17 C18 C19 N3 178.9(5)
C17 C18 N4 Se2 -178.7(5)
C18 C19 C20 C15 -0.7(8)
C18 C19 N3 Se2 0.3(6)
C18 N4 Se2 N3 -1.2(4)
C19 C18 N4 Se2 1.6(6)
C19 N3 Se2 N4 0.5(4)
C20 C15 C16 C17 1.8(10)
C20 C19 N3 Se2 178.5(4)
N2 C2 C3 C4 179.2(6)
N2 Se1 N1 C1 0.1(4)
N3 C19 C20 C15 -178.8(6)
N4 C18 C19 C20 -179.6(5)
N4 C18 C19 N3 -1.4(7)
O1 C7 O2 C8 5.1(12)
O2 C8 C9 C10 -171.4(11)
O3 C14 C15 C16 176.9(6)
O3 C14 C15 C20 -5.5(9)
O4 C14 C15 C16 -3.3(10)
O4 C14 C15 C20 174.3(7)
O4 C14 O3 C13 -2.6(11)
N1 C1 C2 C3 -179.7(5)
N1 C1 C2 N2 1.6(8)
N1 C1 C6 C5 178.7(6)
